data_1505526
loop_
_publ_author_name
'Guo, Jixi'
'Liu, Lang'
'Liu, Guangfei'
'Jia, Dianzeng'
'Xie, Xiaolin'

_publ_section_title
;
 Synthesis and solid-state photochromism of 1,3-diphenyl-4-
 (2-chlorobenzal)-5-hydroxypyrazole 4-methylthiosemicarbazone.
;
_journal_issue 20
_journal_name_full 'Organic letters'
_journal_page_first 3989
_journal_page_last 3992
_journal_paper_doi 10.1021/ol7016005
_journal_volume 9
_journal_year 2007
_chemical_formula_sum 'C22 H15 Cl N2 O2'
_chemical_formula_weight 374.81
_chemical_name_systematic
; 
 ? 
;
_space_group_IT_number 14
_symmetry_cell_setting monoclinic
_symmetry_space_group_name_Hall '-P 2yn'
_symmetry_space_group_name_H-M 'P 1 21/n 1'
_atom_sites_solution_hydrogens geom
_atom_sites_solution_primary direct
_atom_sites_solution_secondary difmap
_audit_creation_method SHELXL-97
_cell_angle_alpha 90.00
_cell_angle_beta 104.291(2)
_cell_angle_gamma 90.00
_cell_formula_units_Z 4
_cell_length_a 16.0128(8)
_cell_length_b 6.0024(3)
_cell_length_c 18.8175(11)
_cell_measurement_reflns_used 10892
_cell_measurement_temperature 153(2)
_cell_measurement_theta_max 27.52
_cell_measurement_theta_min 3.00
_cell_volume 1752.68(16)
_computing_cell_refinement 'Rapid Auto Version 3.0 (Rigaku 2004)'
_computing_data_collection 'Rapid Auto Version 3.0 (Rigaku 2004)'
_computing_data_reduction 'Rapid Auto Version 3.0 (Rigaku 2004)'
_computing_molecular_graphics 'SHELXTL 5.1 (Bruker AXS, 2000)'
_computing_publication_material 'SHELXTL 5.1 (Bruker AXS, 2000)'
_computing_structure_refinement 'SHELXL-97 (Sheldrick, 1997)'
_computing_structure_solution 'SHELXS-97 (Sheldrick, 1990)'
_diffrn_ambient_temperature 153(2)
_diffrn_measured_fraction_theta_full 0.998
_diffrn_measured_fraction_theta_max 0.998
_diffrn_measurement_device_type 'Rigaku R-axis Spider'
_diffrn_measurement_method '\w scans'
_diffrn_radiation_monochromator graphite
_diffrn_radiation_source 'Rotating Anode'
_diffrn_radiation_type MoK\a
_diffrn_radiation_wavelength 0.71073
_diffrn_reflns_av_R_equivalents 0.0394
_diffrn_reflns_av_sigmaI/netI 0.0341
_diffrn_reflns_limit_h_max 20
_diffrn_reflns_limit_h_min -20
_diffrn_reflns_limit_k_max 7
_diffrn_reflns_limit_k_min -7
_diffrn_reflns_limit_l_max 24
_diffrn_reflns_limit_l_min -24
_diffrn_reflns_number 16237
_diffrn_reflns_theta_full 27.48
_diffrn_reflns_theta_max 27.48
_diffrn_reflns_theta_min 3.00
_diffrn_standards_decay_% 0
_diffrn_standards_interval_count 0
_diffrn_standards_interval_time 0
_diffrn_standards_number 0
_exptl_absorpt_coefficient_mu 0.238
_exptl_absorpt_correction_T_max 0.9858
_exptl_absorpt_correction_T_min 0.9128
_exptl_absorpt_correction_type empirical
_exptl_absorpt_process_details
;
Higashi, T. (1995). Program for 
Absorption Correction. Rigaku Corporation, Tokyo, Japan.
;
_exptl_crystal_colour colorless
_exptl_crystal_density_diffrn 1.420
_exptl_crystal_density_method 'not measured'
_exptl_crystal_description chunk
_exptl_crystal_F_000 776
_exptl_crystal_size_max 0.39
_exptl_crystal_size_mid 0.11
_exptl_crystal_size_min 0.06
_refine_diff_density_max 0.347
_refine_diff_density_min -0.688
_refine_diff_density_rms 0.068
_refine_ls_extinction_coef 0.030(3)
_refine_ls_extinction_expression Fc^*^=kFc[1+0.001xFc^2^\l^3^/sin(2\q)]^-1/4^
_refine_ls_extinction_method SHELXL
_refine_ls_goodness_of_fit_ref 1.078
_refine_ls_hydrogen_treatment mixed
_refine_ls_matrix_type full
_refine_ls_number_parameters 283
_refine_ls_number_reflns 4004
_refine_ls_number_restraints 24
_refine_ls_restrained_S_all 1.084
_refine_ls_R_factor_all 0.0824
_refine_ls_R_factor_gt 0.0649
_refine_ls_shift/su_max 0.000
_refine_ls_shift/su_mean 0.000
_refine_ls_structure_factor_coef Fsqd
_refine_ls_weighting_details 'calc w=1/[\s^2^(Fo^2^)+(0.0839P)^2^+1.8841P] where P=(Fo^2^+2Fc^2^)/3'
_refine_ls_weighting_scheme calc
_refine_ls_wR_factor_gt 0.1741
_refine_ls_wR_factor_ref 0.1867
_reflns_number_gt 3060
_reflns_number_total 4004
_reflns_threshold_expression >2sigma(I)
_cod_data_source_file ol7016005-file004.cif
_cod_data_source_block DCHP(1,_3-diphenyl_4-(2-chlorobenzoyl)_5-hydroxypyrazole)
_cod_depositor_comments
;
The following automatic conversions were performed:

'_symmetry_cell_setting' value 'Monoclinic' changed to 'monoclinic'
according to /home/saulius/struct/CIF-dictionaries/cif_core.dic
dictionary named 'cif_core.dic' version 2.4.1 from
2010-06-29.

'_exptl_absorpt_correction_type' value 'Empirical'
changed to 'empirical' according to
/home/saulius/struct/CIF-dictionaries/cif_core.dic dictionary named
'cif_core.dic' version 2.4.1 from 2010-06-29.

Automatic conversion script
Id: cif_fix_values 1715 2011-07-08 13:25:40Z adriana 
;
_cod_original_sg_symbol_H-M P2(1)/n
_cod_database_code 1505526

loop_
_symmetry_equiv_pos_as_xyz
'x, y, z'
'-x+1/2, y+1/2, -z+1/2'
'-x, -y, -z'
'x-1/2, -y-1/2, z-1/2'

loop_
_atom_site_label
_atom_site_type_symbol
_atom_site_fract_x
_atom_site_fract_y
_atom_site_fract_z
_atom_site_U_iso_or_equiv
_atom_site_adp_type
_atom_site_occupancy
_atom_site_symmetry_multiplicity
_atom_site_calc_flag
_atom_site_refinement_flags
_atom_site_disorder_assembly
_atom_site_disorder_group
Cl Cl 0.46702(6) -0.10923(16) 0.59325(5) 0.0443(3) Uani 0.823(3) 1 d P A 1
Cl' Cl 0.3141(3) 0.5036(10) 0.6694(3) 0.0548(16) Uani 0.177(3) 1 d PD A 2
O1 O 0.37733(12) 0.6956(4) 0.42183(11) 0.0402(5) Uani 1 1 d D . .
O2 O 0.44972(13) 0.3541(4) 0.52151(13) 0.0523(6) Uani 1 1 d . A .
N1 N 0.23059(13) 0.6802(4) 0.41041(11) 0.0306(5) Uani 1 1 d . . .
N2 N 0.16995(13) 0.5636(4) 0.43705(12) 0.0312(5) Uani 1 1 d . . .
C1 C 0.25413(18) 1.0379(5) 0.35554(14) 0.0360(6) Uani 1 1 d . . .
H1 H 0.3098 1.0490 0.3879 0.043 Uiso 1 1 calc R . .
C2 C 0.22361(19) 1.2048(5) 0.30552(15) 0.0391(6) Uani 1 1 d . . .
H2 H 0.2590 1.3299 0.3028 0.047 Uiso 1 1 calc R . .
C3 C 0.1419(2) 1.1919(6) 0.25921(16) 0.0444(7) Uani 1 1 d . . .
H3 H 0.1208 1.3089 0.2255 0.053 Uiso 1 1 calc R . .
C4 C 0.09086(19) 1.0072(6) 0.26227(18) 0.0491(8) Uani 1 1 d . . .
H4 H 0.0349 0.9974 0.2303 0.059 Uiso 1 1 calc R . .
C5 C 0.12087(17) 0.8374(6) 0.31151(16) 0.0418(7) Uani 1 1 d . . .
H5 H 0.0858 0.7108 0.3133 0.050 Uiso 1 1 calc R . .
C6 C 0.20248(16) 0.8529(5) 0.35819(14) 0.0325(6) Uani 1 1 d . . .
C7 C 0.31076(16) 0.6076(5) 0.44161(14) 0.0315(6) Uani 1 1 d . . .
C8 C 0.30532(16) 0.4460(5) 0.49327(14) 0.0316(6) Uani 1 1 d . A .
C9 C 0.21419(15) 0.4252(5) 0.48682(13) 0.0300(6) Uani 1 1 d . . .
C10 C 0.16760(15) 0.2744(5) 0.52471(13) 0.0301(6) Uani 1 1 d . . .
C11 C 0.09222(16) 0.3488(5) 0.54190(14) 0.0331(6) Uani 1 1 d . . .
H11 H 0.0726 0.4965 0.5296 0.040 Uiso 1 1 calc R . .
C12 C 0.04567(17) 0.2095(5) 0.57671(16) 0.0390(6) Uani 1 1 d . . .
H12 H -0.0061 0.2610 0.5872 0.047 Uiso 1 1 calc R . .
C13 C 0.07444(18) -0.0034(6) 0.59599(16) 0.0422(7) Uani 1 1 d . . .
H13 H 0.0431 -0.0982 0.6205 0.051 Uiso 1 1 calc R . .
C14 C 0.14963(18) -0.0794(5) 0.57942(16) 0.0395(7) Uani 1 1 d . . .
H14 H 0.1697 -0.2260 0.5931 0.047 Uiso 1 1 calc R . .
C15 C 0.19517(17) 0.0567(5) 0.54331(14) 0.0340(6) Uani 1 1 d . . .
H15 H 0.2455 0.0020 0.5311 0.041 Uiso 1 1 calc R . .
C16 C 0.38104(16) 0.3474(5) 0.54048(12) 0.0350(6) Uani 1 1 d D . .
C17 C 0.3775(2) 0.2599(5) 0.61505(13) 0.0323(7) Uani 0.823(3) 1 d PD A 1
C18 C 0.3354(2) 0.3861(6) 0.65730(15) 0.0391(8) Uani 0.823(3) 1 d PD A 1
H18 H 0.3085 0.5219 0.6383 0.047 Uiso 0.823(3) 1 calc PR A 1
C19 C 0.3322(2) 0.3167(6) 0.72673(14) 0.0447(9) Uani 0.823(3) 1 d PD A 1
H19 H 0.3043 0.4067 0.7555 0.054 Uiso 0.823(3) 1 calc PR A 1
C20 C 0.3693(2) 0.1165(6) 0.75446(15) 0.0458(9) Uani 0.823(3) 1 d PD A 1
H20 H 0.3662 0.0672 0.8017 0.055 Uiso 0.823(3) 1 calc PR A 1
C21 C 0.4112(2) -0.0111(6) 0.71248(14) 0.0376(8) Uani 0.823(3) 1 d PD A 1
H21 H 0.4368 -0.1487 0.7311 0.045 Uiso 0.823(3) 1 calc PR A 1
C22 C 0.41585(19) 0.0606(5) 0.64368(13) 0.0343(7) Uani 0.823(3) 1 d PD A 1
C17' C 0.3891(15) 0.191(2) 0.6033(7) 0.047(6) Uiso 0.177(3) 1 d PD A 2
C18' C 0.4371(18) 0.000(3) 0.5999(9) 0.094(9) Uiso 0.177(3) 1 d PD A 2
H18' H 0.4601 -0.0274 0.5587 0.113 Uiso 0.177(3) 1 calc PR A 2
C19' C 0.4507(11) -0.1517(19) 0.6578(8) 0.052(5) Uiso 0.177(3) 1 d PD A 2
H19' H 0.4815 -0.2860 0.6560 0.063 Uiso 0.177(3) 1 calc PR A 2
C20' C 0.4185(14) -0.103(2) 0.7182(7) 0.045(5) Uiso 0.177(3) 1 d PD A 2
H20' H 0.4261 -0.2077 0.7570 0.054 Uiso 0.177(3) 1 calc PR A 2
C21' C 0.3756(12) 0.096(2) 0.7237(6) 0.045(5) Uiso 0.177(3) 1 d PD A 2
H21' H 0.3563 0.1285 0.7664 0.054 Uiso 0.177(3) 1 calc PR A 2
C22' C 0.3612(10) 0.2459(15) 0.6654(7) 0.042(4) Uiso 0.177(3) 1 d PD A 2
H1O H 0.4211(16) 0.640(6) 0.4487(19) 0.066(12) Uiso 1 1 d D . .

loop_
_atom_site_aniso_label
_atom_site_aniso_U_11
_atom_site_aniso_U_22
_atom_site_aniso_U_33
_atom_site_aniso_U_23
_atom_site_aniso_U_13
_atom_site_aniso_U_12
Cl 0.0495(5) 0.0450(6) 0.0371(5) 0.0012(4) 0.0082(4) 0.0106(4)
Cl' 0.053(3) 0.066(4) 0.042(3) -0.013(2) 0.0040(19) 0.001(2)
O1 0.0273(9) 0.0558(13) 0.0354(11) 0.0138(10) 0.0036(7) 0.0026(8)
O2 0.0306(10) 0.0722(17) 0.0516(13) 0.0158(12) 0.0057(9) 0.0079(10)
N1 0.0285(10) 0.0389(13) 0.0225(10) 0.0031(9) 0.0025(8) -0.0014(9)
N2 0.0292(10) 0.0384(13) 0.0244(10) 0.0028(9) 0.0034(8) -0.0005(9)
C1 0.0389(14) 0.0423(16) 0.0245(13) -0.0037(11) 0.0034(10) 0.0008(11)
C2 0.0499(16) 0.0368(15) 0.0302(14) -0.0003(12) 0.0089(11) 0.0004(12)
C3 0.0487(16) 0.0524(19) 0.0314(15) 0.0127(13) 0.0083(12) 0.0095(13)
C4 0.0348(14) 0.066(2) 0.0410(16) 0.0202(16) -0.0003(12) 0.0038(14)
C5 0.0323(13) 0.0552(19) 0.0345(15) 0.0124(13) 0.0016(11) 0.0013(12)
C6 0.0337(13) 0.0400(15) 0.0225(12) 0.0033(11) 0.0046(9) 0.0031(10)
C7 0.0292(12) 0.0405(15) 0.0226(12) 0.0018(11) 0.0020(9) -0.0016(10)
C8 0.0303(12) 0.0368(14) 0.0246(12) 0.0006(10) 0.0010(9) 0.0010(10)
C9 0.0277(12) 0.0369(14) 0.0225(12) -0.0029(10) 0.0004(9) -0.0016(10)
C10 0.0275(11) 0.0375(15) 0.0213(11) -0.0018(10) -0.0018(9) -0.0011(10)
C11 0.0284(12) 0.0391(15) 0.0291(13) 0.0020(11) 0.0020(9) 0.0011(10)
C12 0.0311(13) 0.0502(18) 0.0345(14) 0.0037(13) 0.0059(10) -0.0005(11)
C13 0.0383(15) 0.0489(18) 0.0364(15) 0.0066(13) 0.0035(12) -0.0042(12)
C14 0.0409(15) 0.0367(16) 0.0365(15) 0.0035(12) 0.0014(11) -0.0013(11)
C15 0.0323(13) 0.0384(15) 0.0272(13) -0.0008(11) -0.0005(10) -0.0010(10)
C16 0.0308(13) 0.0388(15) 0.0305(14) -0.0006(11) -0.0017(10) 0.0010(10)
C17 0.0275(16) 0.0329(19) 0.0290(17) 0.0013(15) -0.0070(12) -0.0020(14)
C18 0.0388(18) 0.045(2) 0.0279(17) -0.0043(16) -0.0035(13) 0.0061(16)
C19 0.0436(18) 0.061(2) 0.0254(16) -0.0068(16) 0.0002(13) 0.0115(17)
C20 0.046(2) 0.066(3) 0.0229(17) -0.0025(17) 0.0041(15) 0.0003(17)
C21 0.0383(18) 0.042(3) 0.0268(17) 0.0035(15) -0.0034(13) 0.0030(17)
C22 0.0293(15) 0.0397(19) 0.0282(16) 0.0032(14) -0.0038(12) 0.0016(13)

loop_
_atom_type_symbol
_atom_type_description
_atom_type_scat_dispersion_real
_atom_type_scat_dispersion_imag
_atom_type_scat_source
C C 0.0033 0.0016 'International Tables Vol C Tables 4.2.6.8 and 6.1.1.4'
H H 0.0000 0.0000 'International Tables Vol C Tables 4.2.6.8 and 6.1.1.4'
N N 0.0061 0.0033 'International Tables Vol C Tables 4.2.6.8 and 6.1.1.4'
O O 0.0106 0.0060 'International Tables Vol C Tables 4.2.6.8 and 6.1.1.4'
Cl Cl 0.1484 0.1585 'International Tables Vol C Tables 4.2.6.8 and 6.1.1.4'

loop_
_geom_angle_atom_site_label_1
_geom_angle_atom_site_label_2
_geom_angle_atom_site_label_3
_geom_angle
C7 O1 H1O 107(3)
C7 N1 N2 110.9(2)
C7 N1 C6 130.0(2)
N2 N1 C6 119.1(2)
C9 N2 N1 105.8(2)
C2 C1 C6 119.4(3)
C2 C1 H1 120.3
C6 C1 H1 120.3
C1 C2 C3 120.7(3)
C1 C2 H2 119.7
C3 C2 H2 119.7
C2 C3 C4 119.6(3)
C2 C3 H3 120.2
C4 C3 H3 120.2
C5 C4 C3 120.5(3)
C5 C4 H4 119.8
C3 C4 H4 119.8
C4 C5 C6 119.5(3)
C4 C5 H5 120.2
C6 C5 H5 120.2
C5 C6 C1 120.4(3)
C5 C6 N1 118.5(2)
C1 C6 N1 121.1(2)
O1 C7 N1 119.7(2)
O1 C7 C8 132.0(2)
N1 C7 C8 108.2(2)
C7 C8 C9 103.8(2)
C7 C8 C16 121.9(2)
C9 C8 C16 134.2(2)
N2 C9 C8 111.1(2)
N2 C9 C10 119.1(2)
C8 C9 C10 129.8(2)
C15 C10 C11 118.6(3)
C15 C10 C9 122.2(2)
C11 C10 C9 119.2(2)
C12 C11 C10 120.8(3)
C12 C11 H11 119.6
C10 C11 H11 119.6
C13 C12 C11 120.0(3)
C13 C12 H12 120.0
C11 C12 H12 120.0
C12 C13 C14 119.8(3)
C12 C13 H13 120.1
C14 C13 H13 120.1
C15 C14 C13 120.5(3)
C15 C14 H14 119.8
C13 C14 H14 119.8
C14 C15 C10 120.3(3)
C14 C15 H15 119.9
C10 C15 H15 119.9
O2 C16 C8 118.7(2)
O2 C16 C17' 109.9(8)
C8 C16 C17' 130.0(9)
O2 C16 C17 121.2(2)
C8 C16 C17 119.7(2)
C17' C16 C17 20.1(5)
C18 C17 C22 118.6(2)
C18 C17 C16 118.5(2)
C22 C17 C16 123.0(2)
C19 C18 C17 120.9(2)
C19 C18 H18 119.6
C17 C18 H18 119.6
C20 C19 C18 120.3(2)
C20 C19 H19 119.9
C18 C19 H19 119.9
C19 C20 C21 119.2(2)
C19 C20 H20 120.4
C21 C20 H20 120.4
C22 C21 C20 120.5(2)
C22 C21 H21 119.8
C20 C21 H21 119.8
C21 C22 C17 120.6(2)
C21 C22 Cl 118.2(2)
C17 C22 Cl 121.17(19)
C22' C17' C18' 122.2(5)
C22' C17' C16 122.2(9)
C18' C17' C16 115.0(9)
C17' C18' C19' 118.8(3)
C17' C18' H18' 120.6
C19' C18' H18' 120.6
C20' C19' C18' 118.9(3)
C20' C19' H19' 120.6
C18' C19' H19' 120.6
C21' C20' C19' 122.1(4)
C21' C20' H20' 118.9
C19' C20' H20' 118.9
C20' C21' C22' 118.9(3)
C20' C21' H21' 120.5
C22' C21' H21' 120.5
C17' C22' C21' 118.8(3)
C17' C22' Cl' 118.9(8)
C21' C22' Cl' 122.2(8)

loop_
_geom_bond_atom_site_label_1
_geom_bond_atom_site_label_2
_geom_bond_distance
Cl C22 1.730(3)
Cl' C22' 1.730(3)
O1 C7 1.323(3)
O1 H1O 0.826(10)
O2 C16 1.238(3)
N1 C7 1.346(3)
N1 N2 1.387(3)
N1 C6 1.423(3)
N2 C9 1.320(3)
C1 C2 1.379(4)
C1 C6 1.393(4)
C1 H1 0.9500
C2 C3 1.384(4)
C2 H2 0.9500
C3 C4 1.387(5)
C3 H3 0.9500
C4 C5 1.382(4)
C4 H4 0.9500
C5 C6 1.386(4)
C5 H5 0.9500
C7 C8 1.391(4)
C8 C9 1.439(3)
C8 C16 1.442(3)
C9 C10 1.466(4)
C10 C15 1.396(4)
C10 C11 1.398(4)
C11 C12 1.387(4)
C11 H11 0.9500
C12 C13 1.376(4)
C12 H12 0.9500
C13 C14 1.393(4)
C13 H13 0.9500
C14 C15 1.381(4)
C14 H14 0.9500
C15 H15 0.9500
C16 C17' 1.492(3)
C16 C17 1.512(2)
C17 C18 1.387(3)
C17 C22 1.391(2)
C18 C19 1.384(2)
C18 H18 0.9500
C19 C20 1.384(3)
C19 H19 0.9500
C20 C21 1.386(3)
C20 H20 0.9500
C21 C22 1.384(2)
C21 H21 0.9500
C17' C22' 1.390(3)
C17' C18' 1.391(3)
C18' C19' 1.393(3)
C18' H18' 0.9500
C19' C20' 1.392(3)
C19' H19' 0.9500
C20' C21' 1.392(3)
C20' H20' 0.9500
C21' C22' 1.393(3)
C21' H21' 0.9500

loop_
_geom_hbond_atom_site_label_D
_geom_hbond_atom_site_label_H
_geom_hbond_atom_site_label_A
_geom_hbond_distance_DH
_geom_hbond_distance_HA
_geom_hbond_distance_DA
_geom_hbond_angle_DHA
_geom_hbond_site_symmetry_A
O1 H1O O2 0.826(10) 2.17(3) 2.827(3) 136(4) .
O1 H1O O2 0.826(10) 2.01(2) 2.727(3) 146(4) 3_666

loop_
_geom_torsion_atom_site_label_1
_geom_torsion_atom_site_label_2
_geom_torsion_atom_site_label_3
_geom_torsion_atom_site_label_4
_geom_torsion
C7 N1 N2 C9 2.3(3)
C6 N1 N2 C9 -176.5(2)
C6 C1 C2 C3 1.3(4)
C1 C2 C3 C4 -1.2(5)
C2 C3 C4 C5 0.5(5)
C3 C4 C5 C6 0.2(5)
C4 C5 C6 C1 -0.1(4)
C4 C5 C6 N1 177.5(3)
C2 C1 C6 C5 -0.6(4)
C2 C1 C6 N1 -178.2(2)
C7 N1 C6 C5 152.4(3)
N2 N1 C6 C5 -29.0(4)
C7 N1 C6 C1 -30.0(4)
N2 N1 C6 C1 148.6(2)
N2 N1 C7 O1 178.5(2)
C6 N1 C7 O1 -2.9(4)
N2 N1 C7 C8 -3.0(3)
C6 N1 C7 C8 175.7(2)
O1 C7 C8 C9 -179.4(3)
N1 C7 C8 C9 2.4(3)
O1 C7 C8 C16 3.3(5)
N1 C7 C8 C16 -175.0(2)
N1 N2 C9 C8 -0.8(3)
N1 N2 C9 C10 -179.1(2)
C7 C8 C9 N2 -1.0(3)
C16 C8 C9 N2 176.0(3)
C7 C8 C9 C10 177.1(3)
C16 C8 C9 C10 -6.0(5)
N2 C9 C10 C15 142.9(3)
C8 C9 C10 C15 -35.1(4)
N2 C9 C10 C11 -36.1(4)
C8 C9 C10 C11 146.0(3)
C15 C10 C11 C12 0.0(4)
C9 C10 C11 C12 179.0(2)
C10 C11 C12 C13 1.2(4)
C11 C12 C13 C14 -1.0(4)
C12 C13 C14 C15 -0.5(4)
C13 C14 C15 C10 1.7(4)
C11 C10 C15 C14 -1.5(4)
C9 C10 C15 C14 179.6(2)
C7 C8 C16 O2 -21.6(4)
C9 C8 C16 O2 161.9(3)
C7 C8 C16 C17' 173.3(9)
C9 C8 C16 C17' -3.1(10)
C7 C8 C16 C17 152.1(3)
C9 C8 C16 C17 -24.4(5)
O2 C16 C17 C18 130.9(3)
C8 C16 C17 C18 -42.6(4)
C17' C16 C17 C18 -169(3)
O2 C16 C17 C22 -48.0(5)
C8 C16 C17 C22 138.5(3)
C17' C16 C17 C22 12(3)
C22 C17 C18 C19 0.6(5)
C16 C17 C18 C19 -178.3(3)
C17 C18 C19 C20 -1.6(6)
C18 C19 C20 C21 1.2(6)
C19 C20 C21 C22 0.1(6)
C20 C21 C22 C17 -1.0(5)
C20 C21 C22 Cl -178.7(3)
C18 C17 C22 C21 0.7(5)
C16 C17 C22 C21 179.6(3)
C18 C17 C22 Cl 178.3(3)
C16 C17 C22 Cl -2.9(5)
O2 C16 C17' C22' 133.3(19)
C8 C16 C17' C22' -61(3)
C17 C16 C17' C22' 5.4(14)
O2 C16 C17' C18' -38(2)
C8 C16 C17' C18' 128(2)
C17 C16 C17' C18' -166(5)
C22' C17' C18' C19' 6(4)
C16 C17' C18' C19' 177(2)
C17' C18' C19' C20' -2(4)
C18' C19' C20' C21' -2(4)
C19' C20' C21' C22' 3(3)
C18' C17' C22' C21' -6(4)
C16 C17' C22' C21' -176.2(18)
C18' C17' C22' Cl' 172(2)
C16 C17' C22' Cl' 1(3)
C20' C21' C22' C17' 1(3)
C20' C21' C22' Cl' -176.1(16)
